data_1519668
loop_
_publ_author_name
'Datta, Amitabha'
'Massera, Chiara'
'Clegg, Jack K.'
'Arom\'i, Guillem'
'Aguil\`a, David'
'Huang, Jui-Hsien'
'Chuang, Sheng-Jie'

_publ_section_title
;
 Discrete and polymeric complexes formed from cobalt(ii),
 4,4&#x2032;-bipyridine and 2-sulfoterephthalate: synthetic,
 crystallographic and magnetic studies
;
_journal_issue 24
_journal_name_full CrystEngComm
_journal_page_first 4502
_journal_paper_doi 10.1039/C5CE00713E
_journal_volume 17
_journal_year 2015
_chemical_formula_sum 'C36 H26 Co N4 O14 S2'
_chemical_formula_weight 861.66
_chemical_name_systematic
;
 ?
;
_space_group_IT_number 2
_symmetry_cell_setting triclinic
_symmetry_space_group_name_Hall '-P 1'
_symmetry_space_group_name_H-M 'P -1'
_atom_sites_solution_hydrogens geom
_atom_sites_solution_primary direct
_atom_sites_solution_secondary difmap
_audit_creation_method SHELXL-97
_audit_update_record
;
2014-11-28 deposited with the CCDC.
2015-05-12 downloaded from the CCDC.
;
_cell_angle_alpha 105.7760(10)
_cell_angle_beta 109.8630(10)
_cell_angle_gamma 94.7100(10)
_cell_formula_units_Z 1
_cell_length_a 9.4916(5)
_cell_length_b 9.5694(5)
_cell_length_c 10.5062(5)
_cell_measurement_reflns_used 3256
_cell_measurement_temperature 190(2)
_cell_measurement_theta_max 31.94
_cell_measurement_theta_min 2.18
_cell_volume 847.49(8)
_computing_cell_refinement 'APEX-II (2008)'
_computing_data_collection 'APEX-II (2008)'
_computing_data_reduction 'SAINT (2008)'
_computing_structure_refinement 'SHELXL-97 (Sheldrick, 2008)'
_computing_structure_solution 'SIR97 (Giacovazzo and co., 1999)'
_diffrn_ambient_temperature 190(2)
_diffrn_measured_fraction_theta_full 0.999
_diffrn_measured_fraction_theta_max 0.923
_diffrn_measurement_device_type 'Bruker APEX-II CCD area-detector'
_diffrn_measurement_method omega-scan
_diffrn_radiation_monochromator graphite
_diffrn_radiation_source 'fine-focus sealed tube'
_diffrn_radiation_type MoK\a
_diffrn_radiation_wavelength 0.71069
_diffrn_reflns_av_R_equivalents 0.0214
_diffrn_reflns_av_sigmaI/netI 0.0270
_diffrn_reflns_limit_h_max 14
_diffrn_reflns_limit_h_min -13
_diffrn_reflns_limit_k_max 14
_diffrn_reflns_limit_k_min -13
_diffrn_reflns_limit_l_max 14
_diffrn_reflns_limit_l_min -14
_diffrn_reflns_number 13996
_diffrn_reflns_theta_full 27.00
_diffrn_reflns_theta_max 31.94
_diffrn_reflns_theta_min 2.18
_diffrn_standards_decay_% 0
_diffrn_standards_interval_count 0
_diffrn_standards_interval_time 0
_diffrn_standards_number 0
_exptl_absorpt_coefficient_mu 0.712
_exptl_absorpt_correction_T_max 0.7463
_exptl_absorpt_correction_T_min 0.6717
_exptl_absorpt_correction_type multi-scan
_exptl_absorpt_process_details 'Bruker Apex-II SADABS'
_exptl_crystal_colour red
_exptl_crystal_density_diffrn 1.688
_exptl_crystal_density_method 'not measured'
_exptl_crystal_description prismatic
_exptl_crystal_F_000 441
_exptl_crystal_size_max 0.15
_exptl_crystal_size_mid 0.12
_exptl_crystal_size_min 0.09
_refine_diff_density_max 0.680
_refine_diff_density_min -0.366
_refine_diff_density_rms 0.084
_refine_ls_extinction_method none
_refine_ls_goodness_of_fit_ref 1.122
_refine_ls_hydrogen_treatment refall
_refine_ls_matrix_type full
_refine_ls_number_parameters 303
_refine_ls_number_reflns 5414
_refine_ls_number_restraints 0
_refine_ls_restrained_S_all 1.122
_refine_ls_R_factor_all 0.0424
_refine_ls_R_factor_gt 0.0352
_refine_ls_shift/su_max 0.000
_refine_ls_shift/su_mean 0.000
_refine_ls_structure_factor_coef Fsqd
_refine_ls_weighting_details 'calc w=1/[\s^2^(Fo^2^)+(0.0562P)^2^+0.5162P] where P=(Fo^2^+2Fc^2^)/3'
_refine_ls_weighting_scheme calc
_refine_ls_wR_factor_gt 0.0956
_refine_ls_wR_factor_ref 0.1146
_reflns_number_gt 4702
_reflns_number_total 5414
_reflns_threshold_expression >2sigma(I)
_cod_data_source_file c5ce00713e2.cif
_cod_data_source_block shelxl
_cod_depositor_comments 'Adding full bibliography for 1519665--1519669.cif.'
_cod_original_cell_volume 847.49(7)
_cod_original_sg_symbol_H-M P-1
_cod_database_code 1519668

loop_
_symmetry_equiv_pos_as_xyz
'x, y, z'
'-x, -y, -z'

loop_
_atom_site_label
_atom_site_type_symbol
_atom_site_fract_x
_atom_site_fract_y
_atom_site_fract_z
_atom_site_U_iso_or_equiv
_atom_site_adp_type
_atom_site_occupancy
_atom_site_symmetry_multiplicity
_atom_site_calc_flag
_atom_site_refinement_flags
Co1 Co 0.0000 0.5000 1.0000 0.01661(9) Uani 1 2 d S
N1 N -0.15871(16) 0.30919(15) 0.97287(16) 0.0196(3) Uani 1 1 d .
N2 N -0.6160(2) -0.39771(18) 0.72177(19) 0.0329(4) Uani 1 1 d .
O1 O -0.10384(15) 0.49684(13) 0.79193(13) 0.0238(3) Uani 1 1 d .
O2 O -0.1500(2) 0.45205(15) 0.56082(15) 0.0386(4) Uani 1 1 d .
O3 O -0.09903(19) -0.27438(14) 0.61301(16) 0.0359(3) Uani 1 1 d .
O4 O -0.34168(17) -0.30172(14) 0.46564(16) 0.0329(3) Uani 1 1 d .
O7 O 0.19577(17) 0.39396(16) 0.75586(16) 0.0342(3) Uani 1 1 d .
O6 O 0.26338(15) 0.18142(16) 0.83529(17) 0.0324(3) Uani 1 1 d .
O5 O 0.14555(14) 0.35587(13) 0.95645(13) 0.0221(2) Uani 1 1 d .
S1 S 0.16224(4) 0.28582(4) 0.82000(4) 0.01980(10) Uani 1 1 d .
C1 C -0.1274(2) 0.41168(17) 0.66887(19) 0.0215(3) Uani 1 1 d .
C2 C -0.14126(19) 0.24711(17) 0.64152(17) 0.0186(3) Uani 1 1 d .
C7 C -0.2836(2) 0.15939(18) 0.55056(19) 0.0234(3) Uani 1 1 d .
C6 C -0.3070(2) 0.00647(18) 0.51980(19) 0.0231(3) Uani 1 1 d .
C5 C -0.1879(2) -0.06035(17) 0.57821(18) 0.0201(3) Uani 1 1 d .
C4 C -0.04452(19) 0.02611(17) 0.66844(18) 0.0197(3) Uani 1 1 d .
C3 C -0.02173(18) 0.17945(16) 0.70142(17) 0.0175(3) Uani 1 1 d .
C8 C -0.2172(2) -0.22483(18) 0.54568(19) 0.0239(3) Uani 1 1 d .
C9 C -0.30812(19) 0.28663(18) 0.89552(19) 0.0218(3) Uani 1 1 d .
C10 C -0.40626(19) 0.15159(18) 0.84960(19) 0.0211(3) Uani 1 1 d .
C11 C -0.34719(18) 0.03186(17) 0.88303(17) 0.0187(3) Uani 1 1 d .
C12 C -0.19312(19) 0.05718(18) 0.97062(19) 0.0211(3) Uani 1 1 d .
C13 C -0.10426(19) 0.19631(18) 1.01350(19) 0.0211(3) Uani 1 1 d .
C14 C -0.44281(19) -0.11836(18) 0.82705(17) 0.0200(3) Uani 1 1 d .
C15 C -0.5984(2) -0.1394(2) 0.80323(19) 0.0244(3) Uani 1 1 d .
C16 C -0.6822(2) -0.2816(2) 0.7514(2) 0.0308(4) Uani 1 1 d .
C17 C -0.4686(2) -0.3825(2) 0.7391(2) 0.0327(4) Uani 1 1 d .
C18 C -0.3786(2) -0.24304(19) 0.7935(2) 0.0266(3) Uani 1 1 d .
H7 H -0.365(3) 0.205(3) 0.514(3) 0.028(6) Uiso 1 1 d .
H6 H -0.410(3) -0.054(3) 0.454(3) 0.034(6) Uiso 1 1 d .
H4 H 0.035(3) -0.018(3) 0.707(3) 0.033(6) Uiso 1 1 d .
H9 H -0.342(3) 0.365(3) 0.865(2) 0.026(6) Uiso 1 1 d .
H10 H -0.510(3) 0.144(3) 0.796(3) 0.031(6) Uiso 1 1 d .
H12 H -0.152(3) -0.022(3) 1.004(2) 0.023(5) Uiso 1 1 d .
H15 H -0.643(3) -0.060(3) 0.824(3) 0.027(6) Uiso 1 1 d .
H13 H 0.006(3) 0.212(3) 1.075(3) 0.034(6) Uiso 1 1 d .
H16 H -0.784(3) -0.298(3) 0.733(3) 0.035(7) Uiso 1 1 d .
H17 H -0.432(3) -0.467(3) 0.709(3) 0.042(7) Uiso 1 1 d .
H18 H -0.273(3) -0.239(3) 0.805(3) 0.040(7) Uiso 1 1 d .

loop_
_atom_site_aniso_label
_atom_site_aniso_U_11
_atom_site_aniso_U_22
_atom_site_aniso_U_33
_atom_site_aniso_U_23
_atom_site_aniso_U_13
_atom_site_aniso_U_12
Co1 0.01652(15) 0.01022(13) 0.02061(15) 0.00321(10) 0.00589(11) 0.00032(10)
N1 0.0177(6) 0.0154(6) 0.0246(7) 0.0058(5) 0.0075(5) 0.0013(5)
N2 0.0355(9) 0.0202(7) 0.0330(8) 0.0094(6) 0.0035(7) -0.0087(6)
O1 0.0317(7) 0.0131(5) 0.0217(6) 0.0032(4) 0.0061(5) 0.0041(4)
O2 0.0727(11) 0.0142(6) 0.0229(6) 0.0084(5) 0.0094(7) 0.0064(6)
O3 0.0463(9) 0.0116(5) 0.0384(8) 0.0081(5) 0.0024(6) 0.0034(5)
O4 0.0366(8) 0.0143(6) 0.0410(8) 0.0023(5) 0.0133(6) -0.0032(5)
O7 0.0359(8) 0.0274(7) 0.0395(8) 0.0104(6) 0.0177(6) -0.0076(6)
O6 0.0212(6) 0.0254(6) 0.0437(8) 0.0014(6) 0.0105(6) 0.0086(5)
O5 0.0200(6) 0.0184(5) 0.0238(6) 0.0031(4) 0.0061(4) 0.0037(4)
S1 0.01772(18) 0.01409(17) 0.0267(2) 0.00374(14) 0.01000(15) 0.00112(13)
C1 0.0256(8) 0.0101(6) 0.0247(8) 0.0051(6) 0.0050(6) 0.0031(5)
C2 0.0229(7) 0.0113(6) 0.0214(7) 0.0065(5) 0.0073(6) 0.0030(5)
C7 0.0250(8) 0.0135(7) 0.0254(8) 0.0048(6) 0.0032(6) 0.0033(6)
C6 0.0250(8) 0.0143(7) 0.0242(8) 0.0037(6) 0.0050(6) -0.0003(6)
C5 0.0270(8) 0.0100(6) 0.0224(7) 0.0040(5) 0.0095(6) 0.0016(5)
C4 0.0233(7) 0.0116(6) 0.0242(7) 0.0063(6) 0.0082(6) 0.0040(5)
C3 0.0204(7) 0.0117(6) 0.0222(7) 0.0063(5) 0.0095(6) 0.0028(5)
C8 0.0359(9) 0.0109(6) 0.0238(8) 0.0041(6) 0.0121(7) 0.0007(6)
C9 0.0197(7) 0.0166(7) 0.0285(8) 0.0082(6) 0.0074(6) 0.0036(5)
C10 0.0167(7) 0.0178(7) 0.0255(8) 0.0051(6) 0.0058(6) 0.0007(5)
C11 0.0181(7) 0.0145(6) 0.0228(7) 0.0043(5) 0.0088(6) -0.0001(5)
C12 0.0192(7) 0.0151(7) 0.0278(8) 0.0070(6) 0.0075(6) 0.0024(5)
C13 0.0177(7) 0.0160(7) 0.0262(8) 0.0063(6) 0.0049(6) 0.0011(5)
C14 0.0204(7) 0.0164(7) 0.0199(7) 0.0046(6) 0.0060(6) -0.0025(5)
C15 0.0221(8) 0.0230(8) 0.0247(8) 0.0028(6) 0.0104(6) -0.0037(6)
C16 0.0251(9) 0.0309(9) 0.0310(9) 0.0066(7) 0.0098(7) -0.0092(7)
C17 0.0356(10) 0.0156(8) 0.0362(10) 0.0063(7) 0.0032(8) 0.0006(7)
C18 0.0248(8) 0.0174(7) 0.0324(9) 0.0064(7) 0.0066(7) 0.0006(6)

loop_
_atom_type_symbol
_atom_type_description
_atom_type_scat_dispersion_real
_atom_type_scat_dispersion_imag
_atom_type_scat_source
C C 0.0033 0.0016 'International Tables Vol C Tables 4.2.6.8 and 6.1.1.4'
H H 0.0000 0.0000 'International Tables Vol C Tables 4.2.6.8 and 6.1.1.4'
N N 0.0061 0.0033 'International Tables Vol C Tables 4.2.6.8 and 6.1.1.4'
O O 0.0106 0.0060 'International Tables Vol C Tables 4.2.6.8 and 6.1.1.4'
S S 0.1246 0.1234 'International Tables Vol C Tables 4.2.6.8 and 6.1.1.4'
Co Co 0.3494 0.9721 'International Tables Vol C Tables 4.2.6.8 and 6.1.1.4'

loop_
_geom_angle_atom_site_label_1
_geom_angle_atom_site_label_2
_geom_angle_atom_site_label_3
_geom_angle
_geom_angle_site_symmetry_1
_geom_angle_site_symmetry_3
O1 Co1 O1 180.000(1) . 2_567
O1 Co1 O5 95.01(5) . .
O1 Co1 O5 84.99(5) 2_567 .
O1 Co1 O5 84.99(5) . 2_567
O1 Co1 O5 95.01(5) 2_567 2_567
O5 Co1 O5 180.00(7) . 2_567
O1 Co1 N1 86.26(5) . 2_567
O1 Co1 N1 93.74(5) 2_567 2_567
O5 Co1 N1 92.14(5) . 2_567
O5 Co1 N1 87.86(5) 2_567 2_567
O1 Co1 N1 93.74(5) . .
O1 Co1 N1 86.26(5) 2_567 .
O5 Co1 N1 87.86(5) . .
O5 Co1 N1 92.14(5) 2_567 .
N1 Co1 N1 180.0 2_567 .
C9 N1 C13 117.42(14) . .
C9 N1 Co1 122.46(11) . .
C13 N1 Co1 119.13(11) . .
C16 N2 C17 122.36(16) . .
C1 O1 Co1 137.42(11) . .
S1 O5 Co1 129.41(8) . .
O6 S1 O7 116.03(10) . .
O6 S1 O5 110.78(8) . .
O7 S1 O5 111.94(8) . .
O6 S1 C3 106.12(8) . .
O7 S1 C3 105.63(8) . .
O5 S1 C3 105.47(7) . .
O2 C1 O1 124.66(15) . .
O2 C1 C2 115.21(15) . .
O1 C1 C2 120.00(15) . .
C7 C2 C3 119.19(14) . .
C7 C2 C1 116.59(14) . .
C3 C2 C1 124.22(14) . .
C6 C7 C2 120.54(16) . .
C6 C7 H7 120.2(15) . .
C2 C7 H7 119.2(15) . .
C5 C6 C7 120.12(16) . .
C5 C6 H6 120.8(15) . .
C7 C6 H6 119.1(15) . .
C6 C5 C4 119.90(14) . .
C6 C5 C8 118.98(15) . .
C4 C5 C8 121.11(15) . .
C3 C4 C5 120.01(15) . .
C3 C4 H4 119.7(16) . .
C5 C4 H4 120.3(16) . .
C4 C3 C2 120.23(15) . .
C4 C3 S1 118.49(12) . .
C2 C3 S1 121.28(12) . .
O4 C8 O3 124.79(16) . .
O4 C8 C5 121.67(17) . .
O3 C8 C5 113.52(15) . .
N1 C9 C10 123.37(15) . .
N1 C9 H9 115.8(15) . .
C10 C9 H9 120.5(15) . .
C9 C10 C11 118.97(15) . .
C9 C10 H10 118.5(15) . .
C11 C10 H10 122.6(16) . .
C10 C11 C12 117.74(14) . .
C10 C11 C14 121.73(15) . .
C12 C11 C14 120.52(15) . .
C13 C12 C11 119.20(15) . .
C13 C12 H12 121.4(14) . .
C11 C12 H12 119.4(14) . .
N1 C13 C12 123.03(15) . .
N1 C13 H13 118.6(15) . .
C12 C13 H13 118.3(15) . .
C18 C14 C15 118.44(15) . .
C18 C14 C11 120.00(15) . .
C15 C14 C11 121.54(16) . .
C16 C15 C14 119.27(18) . .
C16 C15 H15 120.8(15) . .
C14 C15 H15 119.9(15) . .
N2 C16 C15 120.30(18) . .
N2 C16 H16 118.8(17) . .
C15 C16 H16 120.8(17) . .
N2 C17 C18 119.80(19) . .
N2 C17 H17 117.9(17) . .
C18 C17 H17 122.2(17) . .
C17 C18 C14 119.80(18) . .
C17 C18 H18 116.2(16) . .
C14 C18 H18 124.0(16) . .

loop_
_geom_bond_atom_site_label_1
_geom_bond_atom_site_label_2
_geom_bond_distance
_geom_bond_site_symmetry_2
Co1 O1 2.0606(12) .
Co1 O1 2.0606(12) 2_567
Co1 O5 2.1023(12) .
Co1 O5 2.1023(12) 2_567
Co1 N1 2.1582(14) 2_567
Co1 N1 2.1582(14) .
N1 C9 1.338(2) .
N1 C13 1.345(2) .
N2 C16 1.337(3) .
N2 C17 1.338(3) .
O1 C1 1.259(2) .
O2 C1 1.253(2) .
O3 C8 1.309(2) .
O4 C8 1.221(2) .
O7 S1 1.4482(14) .
O6 S1 1.4441(14) .
O5 S1 1.4760(13) .
S1 C3 1.7825(17) .
C1 C2 1.508(2) .
C2 C7 1.394(2) .
C2 C3 1.400(2) .
C7 C6 1.391(2) .
C7 H7 0.94(2) .
C6 C5 1.387(2) .
C6 H6 1.00(3) .
C5 C4 1.396(2) .
C5 C8 1.498(2) .
C4 C3 1.393(2) .
C4 H4 0.93(3) .
C9 C10 1.389(2) .
C9 H9 0.93(2) .
C10 C11 1.393(2) .
C10 H10 0.94(3) .
C11 C12 1.396(2) .
C11 C14 1.483(2) .
C12 C13 1.385(2) .
C12 H12 0.97(2) .
C13 H13 1.00(3) .
C14 C18 1.398(2) .
C14 C15 1.398(2) .
C15 C16 1.381(2) .
C15 H15 0.91(2) .
C16 H16 0.90(3) .
C17 C18 1.379(2) .
C17 H17 0.93(3) .
C18 H18 0.97(3) .
